data_9011243
loop_
_publ_author_name
'Stadnicka, K.'
'Glazer, A. M.'
'Koralewski, M.'

_publ_section_title
;Structure, absolute configuration and optical activity of alpha-nickel
 sulfate hexahydrate Locality: synthetic Note: y(O3) corrected to match
 reported bond lengths
;
_journal_issue 4
_journal_name_full 'Acta Crystallographica, Section B'
_journal_page_first 319
_journal_page_last 325
_journal_paper_doi 10.1107/S0108768187097787
_journal_volume 43
_journal_year 1987
_chemical_compound_source Synthetic
_chemical_formula_sum 'H12 Ni O10 S'
_chemical_name_mineral Retgersite
_space_group_IT_number 92
_symmetry_space_group_name_Hall 'P 4abw 2nw'
_symmetry_space_group_name_H-M 'P 41 21 2'
_cell_angle_alpha 90
_cell_angle_beta 90
_cell_angle_gamma 90
_cell_formula_units_Z 4
_cell_length_a 6.783
_cell_length_b 6.783
_cell_length_c 18.2880
_cell_volume 841.414
_database_code_amcsd 0009810
_exptl_crystal_density_diffrn 2.075
_cod_depositor_comments
;
       Insterting Z value to be consistent with given formula
                                  miguel
;
_cod_original_formula_sum 'Ni S O10 H12'
_cod_database_code 9011243

loop_
_space_group_symop_operation_xyz
x,y,z
y,x,-z
1/2-y,1/2+x,1/4+z
1/2-x,1/2+y,1/4-z
-x,-y,1/2+z
-y,-x,1/2-z
1/2+y,1/2-x,3/4+z
1/2+x,1/2-y,3/4-z

loop_
_atom_site_aniso_label
_atom_site_aniso_U_11
_atom_site_aniso_U_22
_atom_site_aniso_U_33
_atom_site_aniso_U_12
_atom_site_aniso_U_13
_atom_site_aniso_U_23
Ni 0.01420 0.01420 0.01350 -0.00150 0.00050 -0.00050
S 0.01470 0.01470 0.02030 -0.00060 0.00140 -0.00140
O4 0.04780 0.02210 0.02420 -0.00910 0.01080 0.00020
O5 0.01700 0.02480 0.04180 0.00580 -0.00450 -0.00740
O1 0.03350 0.02450 0.02840 -0.01280 -0.01250 0.01230
O2 0.01650 0.01930 0.02870 -0.00050 -0.00400 -0.00320
O3 0.02190 0.02120 0.01880 0.00420 0.00130 0.00010

loop_
_atom_site_label
_atom_site_fract_x
_atom_site_fract_y
_atom_site_fract_z
_atom_site_U_iso_or_equiv
Ni 0.21060 0.21060 0.00000 ?
S 0.70943 0.70943 0.00000 ?
O4 0.62090 0.62030 0.06580 ?
O5 0.92370 0.67310 0.00030 ?
O1 0.17270 -0.04700 0.05280 ?
O2 0.47050 0.24490 0.05610 ?
O3 0.06580 0.35590 0.08500 ?
H11 0.10970 -0.13330 0.03940 0.04870
H12 0.22150 -0.07460 0.08670 0.05060
H21 0.57020 0.15590 0.05070 0.05040
H22 0.53710 0.35320 0.06010 0.04910
H31 -0.00510 0.44530 0.07440 0.05160
H32 -0.01010 0.29410 0.11490 0.05020

loop_
_cod_related_entry_id
_cod_related_entry_database
_cod_related_entry_code
1 AMCSD 0009810
